data_7019395
loop_
_publ_author_name
'Hung-Low, Fernando'
'Tye, Jesse W.'
'Cheng, Shannon'
'Bradley, Christopher A.'

_publ_section_title
;
 sp(2) C-H activation of dimethyl fumarate by a
 [(Cp*Co)(2)-\m-(\h(4)&#x2009;:&#x2009;\h(4)-toluene)] complex.
;
_journal_issue 26
_journal_name_full 'Dalton transactions (Cambridge, England : 2003)'
_journal_page_first 8190
_journal_page_last 8197
_journal_paper_doi 10.1039/c2dt30288h
_journal_volume 41
_journal_year 2012
_chemical_formula_sum 'C19 H32 Co O4 P'
_chemical_formula_weight 414.35
_chemical_name_systematic
;
?
;
_space_group_IT_number 33
_symmetry_cell_setting orthorhombic
_symmetry_space_group_name_Hall 'P 2c -2n'
_symmetry_space_group_name_H-M 'P n a 21'
_atom_sites_solution_hydrogens geom
_atom_sites_solution_primary direct
_atom_sites_solution_secondary difmap
_audit_creation_method SHELXL-97
_cell_angle_alpha 90.00
_cell_angle_beta 90.00
_cell_angle_gamma 90.00
_cell_formula_units_Z 4
_cell_length_a 14.986(4)
_cell_length_b 14.019(4)
_cell_length_c 9.855(3)
_cell_measurement_reflns_used 516
_cell_measurement_temperature 150(2)
_cell_measurement_theta_max 25.68
_cell_measurement_theta_min 2.34
_cell_volume 2070.4(10)
_computing_cell_refinement 'Bruker APEX 2'
_computing_data_collection 'Bruker APEX 2'
_computing_data_reduction 'Bruker SAINTPLUS'
_computing_molecular_graphics 'Bruker SHELXTL'
_computing_publication_material 'Bruker SHELXTL'
_computing_structure_refinement 'SHELXL-97 (Sheldrick, 1997)'
_computing_structure_solution 'SHELXS-97 (Sheldrick, 1990)'
_diffrn_ambient_temperature 150(2)
_diffrn_measured_fraction_theta_full 0.999
_diffrn_measured_fraction_theta_max 0.999
_diffrn_measurement_device_type 'CCD area detector'
_diffrn_measurement_method 'omega scans'
_diffrn_radiation_monochromator graphite
_diffrn_radiation_source 'fine-focus sealed tube'
_diffrn_radiation_type MoK\a
_diffrn_radiation_wavelength 0.71073
_diffrn_reflns_av_R_equivalents 0.0546
_diffrn_reflns_av_sigmaI/netI 0.0436
_diffrn_reflns_limit_h_max 18
_diffrn_reflns_limit_h_min -18
_diffrn_reflns_limit_k_max 17
_diffrn_reflns_limit_k_min -17
_diffrn_reflns_limit_l_max 12
_diffrn_reflns_limit_l_min -12
_diffrn_reflns_number 18967
_diffrn_reflns_theta_full 25.70
_diffrn_reflns_theta_max 25.70
_diffrn_reflns_theta_min 1.99
_exptl_absorpt_coefficient_mu 0.925
_exptl_absorpt_correction_T_max 0.8691
_exptl_absorpt_correction_T_min 0.7929
_exptl_absorpt_correction_type multi-scan
_exptl_absorpt_process_details multi-scan
_exptl_crystal_colour Red
_exptl_crystal_density_diffrn 1.329
_exptl_crystal_density_method 'not measured'
_exptl_crystal_description Block
_exptl_crystal_F_000 880
_exptl_crystal_size_max 0.26
_exptl_crystal_size_mid 0.24
_exptl_crystal_size_min 0.16
_refine_diff_density_max 0.258
_refine_diff_density_min -0.193
_refine_diff_density_rms 0.047
_refine_ls_abs_structure_details 'Flack H D (1983), Acta Cryst. A39, 876-881'
_refine_ls_abs_structure_Flack 0.621(13)
_refine_ls_extinction_method none
_refine_ls_goodness_of_fit_ref 1.029
_refine_ls_hydrogen_treatment mixed
_refine_ls_matrix_type full
_refine_ls_number_parameters 245
_refine_ls_number_reflns 3929
_refine_ls_number_restraints 1
_refine_ls_restrained_S_all 1.029
_refine_ls_R_factor_all 0.0379
_refine_ls_R_factor_gt 0.0296
_refine_ls_shift/su_max 0.004
_refine_ls_shift/su_mean 0.000
_refine_ls_structure_factor_coef Fsqd
_refine_ls_weighting_details 'calc w=1/[\s^2^(Fo^2^)+(0.0248P)^2^+0.0463P] where P=(Fo^2^+2Fc^2^)/3'
_refine_ls_weighting_scheme calc
_refine_ls_wR_factor_gt 0.0563
_refine_ls_wR_factor_ref 0.0597
_reflns_number_gt 3504
_reflns_number_total 3929
_reflns_threshold_expression >2sigma(I)
_cod_data_source_file c2dt30288h.txt
_cod_data_source_block cb134
_cod_depositor_comments
;
The following automatic conversions were performed:

'_symmetry_cell_setting' value 'Orthorhombic' changed to
'orthorhombic' according to
/home/saulius/struct/CIF-dictionaries/cif_core.dic dictionary named
'cif_core.dic' version 2.4.1 from 2010-06-29.

Automatic conversion script
Id: cif_fix_values 1891 2012-01-12 08:04:46Z andrius 
;
_cod_original_cell_volume 2070.3(10)
_cod_original_sg_symbol_H-M Pna2(1)
_cod_database_code 7019395

loop_
_symmetry_equiv_pos_as_xyz
'x, y, z'
'-x, -y, z+1/2'
'x+1/2, -y+1/2, z'
'-x+1/2, y+1/2, z+1/2'

loop_
_atom_site_label
_atom_site_type_symbol
_atom_site_fract_x
_atom_site_fract_y
_atom_site_fract_z
_atom_site_U_iso_or_equiv
_atom_site_adp_type
_atom_site_occupancy
_atom_site_symmetry_multiplicity
_atom_site_calc_flag
_atom_site_refinement_flags
Co1 Co 0.19692(2) 0.54569(2) 0.13341(4) 0.01570(8) Uani 1 1 d .
O1 O 0.12778(13) 0.29691(13) 0.18229(19) 0.0292(5) Uani 1 1 d .
O2 O 0.06259(12) 0.34595(13) -0.0101(2) 0.0274(5) Uani 1 1 d .
O3 O 0.39507(13) 0.43926(13) -0.0289(2) 0.0304(5) Uani 1 1 d .
O4 O 0.42027(13) 0.45626(16) 0.1954(2) 0.0382(6) Uani 1 1 d .
P1 P 0.24239(5) 0.61685(5) -0.05278(8) 0.02028(16) Uani 1 1 d .
C1 C 0.09016(18) 0.63200(19) 0.2027(3) 0.0243(6) Uani 1 1 d .
C2 C 0.17492(18) 0.67480(18) 0.2371(3) 0.0213(6) Uani 1 1 d .
C3 C 0.22309(18) 0.6109(2) 0.3207(3) 0.0203(7) Uani 1 1 d .
C4 C 0.16724(18) 0.52840(19) 0.3405(3) 0.0209(6) Uani 1 1 d .
C5 C 0.08625(17) 0.54241(18) 0.2684(3) 0.0210(6) Uani 1 1 d .
C6 C 0.01369(17) 0.68015(19) 0.1315(4) 0.0360(7) Uani 1 1 d .
H6A H -0.0101 0.6376 0.0613 0.054 Uiso 1 1 calc R
H6B H 0.0347 0.7394 0.0894 0.054 Uiso 1 1 calc R
H6C H -0.0334 0.6948 0.1973 0.054 Uiso 1 1 calc R
C7 C 0.2003(2) 0.77821(18) 0.2179(3) 0.0333(7) Uani 1 1 d .
H7A H 0.1833 0.8146 0.2987 0.050 Uiso 1 1 calc R
H7B H 0.1692 0.8040 0.1385 0.050 Uiso 1 1 calc R
H7C H 0.2649 0.7831 0.2041 0.050 Uiso 1 1 calc R
C8 C 0.31198(19) 0.6287(2) 0.3860(3) 0.0332(8) Uani 1 1 d .
H8A H 0.3473 0.6713 0.3284 0.050 Uiso 1 1 calc R
H8B H 0.3436 0.5680 0.3971 0.050 Uiso 1 1 calc R
H8C H 0.3031 0.6583 0.4750 0.050 Uiso 1 1 calc R
C9 C 0.1872(2) 0.44717(19) 0.4348(3) 0.0293(7) Uani 1 1 d .
H9A H 0.1565 0.4576 0.5214 0.044 Uiso 1 1 calc R
H9B H 0.2517 0.4435 0.4504 0.044 Uiso 1 1 calc R
H9C H 0.1664 0.3874 0.3942 0.044 Uiso 1 1 calc R
C10 C 0.00561(18) 0.4783(2) 0.2728(3) 0.0309(7) Uani 1 1 d .
H10A H -0.0357 0.5010 0.3428 0.046 Uiso 1 1 calc R
H10B H 0.0243 0.4130 0.2941 0.046 Uiso 1 1 calc R
H10C H -0.0243 0.4792 0.1843 0.046 Uiso 1 1 calc R
C11 C 0.27455(16) 0.42896(16) 0.1322(4) 0.0207(5) Uani 1 1 d .
C12 C 0.19907(19) 0.41513(19) 0.0445(3) 0.0191(6) Uani 1 1 d .
C13 C 0.12909(19) 0.34741(19) 0.0827(3) 0.0207(6) Uani 1 1 d .
C14 C -0.00961(19) 0.2803(2) 0.0152(3) 0.0329(7) Uani 1 1 d .
H14A H 0.0058 0.2174 -0.0214 0.049 Uiso 1 1 calc R
H14B H -0.0640 0.3037 -0.0290 0.049 Uiso 1 1 calc R
H14C H -0.0197 0.2751 0.1132 0.049 Uiso 1 1 calc R
C15 C 0.3664(2) 0.44113(19) 0.0866(3) 0.0263(7) Uani 1 1 d .
C16 C 0.5131(2) 0.4743(2) 0.1681(4) 0.0499(11) Uani 1 1 d .
H16A H 0.5425 0.4146 0.1420 0.075 Uiso 1 1 calc R
H16B H 0.5416 0.5000 0.2497 0.075 Uiso 1 1 calc R
H16C H 0.5183 0.5206 0.0939 0.075 Uiso 1 1 calc R
C17 C 0.2562(2) 0.5494(2) -0.2111(3) 0.0272(7) Uani 1 1 d .
H17A H 0.2779 0.5921 -0.2825 0.041 Uiso 1 1 calc R
H17B H 0.1986 0.5223 -0.2382 0.041 Uiso 1 1 calc R
H17C H 0.2993 0.4979 -0.1969 0.041 Uiso 1 1 calc R
C18 C 0.35107(18) 0.67380(19) -0.0350(3) 0.0303(7) Uani 1 1 d .
H18A H 0.3964 0.6252 -0.0165 0.045 Uiso 1 1 calc R
H18B H 0.3492 0.7194 0.0403 0.045 Uiso 1 1 calc R
H18C H 0.3660 0.7074 -0.1192 0.045 Uiso 1 1 calc R
C19 C 0.1734(2) 0.7126(2) -0.1233(3) 0.0298(7) Uani 1 1 d .
H19A H 0.1655 0.7628 -0.0551 0.045 Uiso 1 1 calc R
H19B H 0.1149 0.6869 -0.1490 0.045 Uiso 1 1 calc R
H19C H 0.2027 0.7394 -0.2036 0.045 Uiso 1 1 calc R
H12 H 0.2085(15) 0.4200(16) -0.053(3) 0.011(6) Uiso 1 1 d .
H11 H 0.2705(16) 0.4015(18) 0.213(3) 0.015(7) Uiso 1 1 d .

loop_
_atom_site_aniso_label
_atom_site_aniso_U_11
_atom_site_aniso_U_22
_atom_site_aniso_U_33
_atom_site_aniso_U_23
_atom_site_aniso_U_13
_atom_site_aniso_U_12
Co1 0.01645(15) 0.01488(15) 0.01578(15) 0.0001(2) -0.00042(19) -0.00076(14)
O1 0.0364(12) 0.0246(10) 0.0265(11) 0.0086(9) -0.0050(9) -0.0061(9)
O2 0.0291(11) 0.0266(10) 0.0265(11) 0.0047(9) -0.0071(9) -0.0089(9)
O3 0.0243(11) 0.0386(12) 0.0284(12) -0.0018(10) 0.0033(10) 0.0038(9)
O4 0.0207(12) 0.0569(15) 0.0370(12) -0.0100(11) -0.0074(10) 0.0059(10)
P1 0.0220(4) 0.0194(3) 0.0194(4) 0.0034(3) -0.0019(3) -0.0037(3)
C1 0.0217(15) 0.0262(15) 0.0248(15) -0.0082(12) 0.0003(12) 0.0085(12)
C2 0.0264(16) 0.0186(14) 0.0189(13) -0.0030(12) 0.0021(12) -0.0005(12)
C3 0.0222(16) 0.0242(16) 0.0145(14) -0.0041(12) 0.0004(12) -0.0030(12)
C4 0.0237(15) 0.0201(15) 0.0190(14) -0.0023(11) 0.0004(12) 0.0001(11)
C5 0.0192(14) 0.0195(14) 0.0242(15) -0.0059(12) 0.0078(12) -0.0023(12)
C6 0.0303(15) 0.0383(16) 0.0394(16) -0.004(2) -0.004(2) 0.0153(12)
C7 0.047(2) 0.0169(14) 0.0355(18) -0.0039(13) -0.0002(16) -0.0033(14)
C8 0.0273(18) 0.0428(19) 0.0294(17) -0.0052(15) -0.0071(14) -0.0059(14)
C9 0.0426(19) 0.0275(15) 0.0178(15) 0.0054(13) 0.0032(14) 0.0006(13)
C10 0.0218(16) 0.0342(19) 0.0368(18) -0.0116(15) 0.0070(14) -0.0032(13)
C11 0.0257(13) 0.0187(12) 0.0178(12) 0.0027(17) -0.0009(18) 0.0031(9)
C12 0.0216(16) 0.0166(13) 0.0192(14) 0.0002(11) 0.0019(12) 0.0010(11)
C13 0.0266(16) 0.0120(13) 0.0236(14) -0.0039(12) -0.0017(12) 0.0060(12)
C14 0.0314(18) 0.0309(16) 0.0364(19) 0.0054(15) -0.0060(14) -0.0127(14)
C15 0.0235(15) 0.0211(15) 0.0344(18) -0.0031(12) -0.0042(13) 0.0049(12)
C16 0.0186(16) 0.068(2) 0.063(3) -0.0147(19) -0.0079(16) -0.0032(15)
C17 0.0281(16) 0.0324(16) 0.0211(15) 0.0005(13) 0.0032(13) -0.0037(14)
C18 0.0266(17) 0.0305(16) 0.0338(19) 0.0057(14) -0.0017(14) -0.0096(13)
C19 0.0344(18) 0.0259(16) 0.0290(17) 0.0061(14) -0.0056(14) -0.0002(13)

loop_
_atom_type_symbol
_atom_type_description
_atom_type_scat_dispersion_real
_atom_type_scat_dispersion_imag
_atom_type_scat_source
C C 0.0033 0.0016 'International Tables Vol C Tables 4.2.6.8 and 6.1.1.4'
H H 0.0000 0.0000 'International Tables Vol C Tables 4.2.6.8 and 6.1.1.4'
O O 0.0106 0.0060 'International Tables Vol C Tables 4.2.6.8 and 6.1.1.4'
P P 0.1023 0.0942 'International Tables Vol C Tables 4.2.6.8 and 6.1.1.4'
Co Co 0.3494 0.9721 'International Tables Vol C Tables 4.2.6.8 and 6.1.1.4'

loop_
_geom_angle_atom_site_label_1
_geom_angle_atom_site_label_2
_geom_angle_atom_site_label_3
_geom_angle
C11 Co1 C12 41.69(12)
C11 Co1 C3 104.59(13)
C12 Co1 C3 140.37(12)
C11 Co1 C4 91.96(13)
C12 Co1 C4 108.57(10)
C3 Co1 C4 40.12(11)
C11 Co1 C2 142.62(13)
C12 Co1 C2 171.03(11)
C3 Co1 C2 39.39(11)
C4 Co1 C2 66.10(11)
C11 Co1 C1 154.78(13)
C12 Co1 C1 131.77(11)
C3 Co1 C1 66.96(11)
C4 Co1 C1 66.00(11)
C2 Co1 C1 40.01(10)
C11 Co1 C5 115.97(12)
C12 Co1 C5 105.25(11)
C3 Co1 C5 66.71(10)
C4 Co1 C5 39.23(10)
C2 Co1 C5 65.97(10)
C1 Co1 C5 38.91(10)
C11 Co1 P1 100.69(10)
C12 Co1 P1 92.52(8)
C3 Co1 P1 118.65(8)
C4 Co1 P1 158.21(7)
C2 Co1 P1 93.64(8)
C1 Co1 P1 104.13(8)
C5 Co1 P1 140.73(8)
C13 O2 C14 116.5(2)
C15 O4 C16 117.0(2)
C18 P1 C19 102.72(14)
C18 P1 C17 101.94(14)
C19 P1 C17 96.79(14)
C18 P1 Co1 113.32(10)
C19 P1 Co1 118.34(10)
C17 P1 Co1 120.72(10)
C5 C1 C2 107.3(2)
C5 C1 C6 125.5(3)
C2 C1 C6 126.4(2)
C5 C1 Co1 70.84(15)
C2 C1 Co1 69.44(15)
C6 C1 Co1 132.9(2)
C3 C2 C1 108.8(2)
C3 C2 C7 123.5(3)
C1 C2 C7 126.2(3)
C3 C2 Co1 70.02(15)
C1 C2 Co1 70.55(14)
C7 C2 Co1 136.5(2)
C2 C3 C4 106.9(2)
C2 C3 C8 126.7(3)
C4 C3 C8 126.2(3)
C2 C3 Co1 70.60(16)
C4 C3 Co1 70.17(15)
C8 C3 Co1 128.0(2)
C5 C4 C3 108.5(2)
C5 C4 C9 125.8(2)
C3 C4 C9 125.3(3)
C5 C4 Co1 71.29(15)
C3 C4 Co1 69.70(15)
C9 C4 Co1 130.30(19)
C1 C5 C4 108.4(2)
C1 C5 C10 125.2(3)
C4 C5 C10 126.1(3)
C1 C5 Co1 70.26(16)
C4 C5 Co1 69.48(15)
C10 C5 Co1 131.02(19)
C1 C6 H6A 109.5
C1 C6 H6B 109.5
H6A C6 H6B 109.5
C1 C6 H6C 109.5
H6A C6 H6C 109.5
H6B C6 H6C 109.5
C2 C7 H7A 109.5
C2 C7 H7B 109.5
H7A C7 H7B 109.5
C2 C7 H7C 109.5
H7A C7 H7C 109.5
H7B C7 H7C 109.5
C3 C8 H8A 109.5
C3 C8 H8B 109.5
H8A C8 H8B 109.5
C3 C8 H8C 109.5
H8A C8 H8C 109.5
H8B C8 H8C 109.5
C4 C9 H9A 109.5
C4 C9 H9B 109.5
H9A C9 H9B 109.5
C4 C9 H9C 109.5
H9A C9 H9C 109.5
H9B C9 H9C 109.5
C5 C10 H10A 109.5
C5 C10 H10B 109.5
H10A C10 H10B 109.5
C5 C10 H10C 109.5
H10A C10 H10C 109.5
H10B C10 H10C 109.5
C12 C11 C15 125.0(3)
C12 C11 Co1 69.96(15)
C15 C11 Co1 116.97(18)
C12 C11 H11 115.3(17)
C15 C11 H11 113.1(16)
Co1 C11 H11 108.0(16)
C11 C12 C13 119.8(2)
C11 C12 Co1 68.35(14)
C13 C12 Co1 117.54(19)
C11 C12 H12 118.0(14)
C13 C12 H12 113.8(14)
Co1 C12 H12 111.4(14)
O1 C13 O2 121.8(3)
O1 C13 C12 126.9(3)
O2 C13 C12 111.3(2)
O2 C14 H14A 109.5
O2 C14 H14B 109.5
H14A C14 H14B 109.5
O2 C14 H14C 109.5
H14A C14 H14C 109.5
H14B C14 H14C 109.5
O3 C15 O4 122.1(3)
O3 C15 C11 128.3(3)
O4 C15 C11 109.6(3)
O4 C16 H16A 109.5
O4 C16 H16B 109.5
H16A C16 H16B 109.5
O4 C16 H16C 109.5
H16A C16 H16C 109.5
H16B C16 H16C 109.5
P1 C17 H17A 109.5
P1 C17 H17B 109.5
H17A C17 H17B 109.5
P1 C17 H17C 109.5
H17A C17 H17C 109.5
H17B C17 H17C 109.5
P1 C18 H18A 109.5
P1 C18 H18B 109.5
H18A C18 H18B 109.5
P1 C18 H18C 109.5
H18A C18 H18C 109.5
H18B C18 H18C 109.5
P1 C19 H19A 109.5
P1 C19 H19B 109.5
H19A C19 H19B 109.5
P1 C19 H19C 109.5
H19A C19 H19C 109.5
H19B C19 H19C 109.5

loop_
_geom_bond_atom_site_label_1
_geom_bond_atom_site_label_2
_geom_bond_distance
Co1 C11 2.008(2)
Co1 C12 2.029(3)
Co1 C3 2.097(3)
Co1 C4 2.103(3)
Co1 C2 2.104(3)
Co1 C1 2.119(3)
Co1 C5 2.127(3)
Co1 P1 2.1969(10)
O1 C13 1.210(3)
O2 C13 1.353(3)
O2 C14 1.442(3)
O3 C15 1.217(3)
O4 C15 1.359(3)
O4 C16 1.439(4)
P1 C18 1.822(3)
P1 C19 1.832(3)
P1 C17 1.835(3)
C1 C5 1.414(4)
C1 C2 1.445(4)
C1 C6 1.504(4)
C2 C3 1.416(4)
C2 C7 1.511(4)
C3 C4 1.441(4)
C3 C8 1.500(4)
C4 C5 1.420(4)
C4 C9 1.500(4)
C5 C10 1.507(4)
C6 H6A 0.9800
C6 H6B 0.9800
C6 H6C 0.9800
C7 H7A 0.9800
C7 H7B 0.9800
C7 H7C 0.9800
C8 H8A 0.9800
C8 H8B 0.9800
C8 H8C 0.9800
C9 H9A 0.9800
C9 H9B 0.9800
C9 H9C 0.9800
C10 H10A 0.9800
C10 H10B 0.9800
C10 H10C 0.9800
C11 C12 1.437(4)
C11 C15 1.458(4)
C11 H11 0.89(3)
C12 C13 1.464(4)
C12 H12 0.97(2)
C14 H14A 0.9800
C14 H14B 0.9800
C14 H14C 0.9800
C16 H16A 0.9800
C16 H16B 0.9800
C16 H16C 0.9800
C17 H17A 0.9800
C17 H17B 0.9800
C17 H17C 0.9800
C18 H18A 0.9800
C18 H18B 0.9800
C18 H18C 0.9800
C19 H19A 0.9800
C19 H19B 0.9800
C19 H19C 0.9800
